data_7129429
loop_
_publ_author_name
'Sureshbabu, Popuri'
'Bhajammanavar, Vinod'
'Subramanian, Venkatesan'
'Choutipalli, Venkata Surya Kumar'
'Baidya, Mahiuddin'

_publ_section_title
;
 Unorthodox cascade reaction of arynes and N-nitrosamides leading to
 indazole scaffolds
;
_journal_name_full 'Chemical Communications'
_journal_paper_doi 10.1039/D1CC05655G
_journal_year 2022
_chemical_formula_moiety 'C20 H14 N2 O'
_chemical_formula_sum 'C20 H14 N2 O'
_chemical_formula_weight 298.33
_space_group_crystal_system triclinic
_space_group_IT_number 2
_space_group_name_Hall '-P 1'
_space_group_name_H-M_alt 'P -1'
_atom_sites_solution_hydrogens geom
_audit_creation_method SHELXL-2014/7
_audit_update_record
;
2021-09-21 deposited with the CCDC.	2021-12-17 downloaded from the CCDC.
;
_cell_angle_alpha 82.054(2)
_cell_angle_beta 77.986(2)
_cell_angle_gamma 69.701(2)
_cell_formula_units_Z 2
_cell_length_a 8.0248(3)
_cell_length_b 9.5325(5)
_cell_length_c 10.9187(5)
_cell_measurement_reflns_used 4285
_cell_measurement_temperature 296(2)
_cell_measurement_theta_max 26.43
_cell_measurement_theta_min 2.28
_cell_volume 764.22(6)
_computing_cell_refinement 'Bruker SAINT'
_computing_data_collection 'Bruker APEX2'
_computing_data_reduction 'Bruker SAINT'
_computing_molecular_graphics 'Bruker SHELXTL'
_computing_publication_material 'Bruker SHELXTL'
_computing_structure_refinement 'SHELXL-2014/7 (Sheldrick, 2014)'
_computing_structure_solution 'SHELXS-97 (Sheldrick 2008)'
_diffrn_ambient_temperature 296(2)
_diffrn_measured_fraction_theta_full 0.994
_diffrn_measured_fraction_theta_max 0.994
_diffrn_measurement_device_type 'Bruker APEX-II CCD'
_diffrn_measurement_method '\f and \w scans'
_diffrn_radiation_type MoK\a
_diffrn_radiation_wavelength 0.71073
_diffrn_reflns_av_R_equivalents 0.0223
_diffrn_reflns_av_unetI/netI 0.0220
_diffrn_reflns_Laue_measured_fraction_full 0.994
_diffrn_reflns_Laue_measured_fraction_max 0.994
_diffrn_reflns_limit_h_max 9
_diffrn_reflns_limit_h_min -9
_diffrn_reflns_limit_k_max 11
_diffrn_reflns_limit_k_min -11
_diffrn_reflns_limit_l_max 12
_diffrn_reflns_limit_l_min -12
_diffrn_reflns_number 9743
_diffrn_reflns_point_group_measured_fraction_full 0.994
_diffrn_reflns_point_group_measured_fraction_max 0.994
_diffrn_reflns_theta_full 24.996
_diffrn_reflns_theta_max 24.996
_diffrn_reflns_theta_min 1.912
_exptl_absorpt_coefficient_mu 0.081
_exptl_absorpt_correction_T_max 0.986
_exptl_absorpt_correction_T_min 0.980
_exptl_absorpt_correction_type multi-scan
_exptl_absorpt_process_details 'SADABS V2014/5(Bruker AXS.Inc)'
_exptl_crystal_colour colourless
_exptl_crystal_density_diffrn 1.296
_exptl_crystal_description Rectangular
_exptl_crystal_F_000 312
_exptl_crystal_size_max 0.250
_exptl_crystal_size_mid 0.220
_exptl_crystal_size_min 0.180
_refine_diff_density_max 0.151
_refine_diff_density_min -0.119
_refine_diff_density_rms 0.026
_refine_ls_extinction_coef 0.030(3)
_refine_ls_extinction_expression Fc^*^=kFc[1+0.001xFc^2^\l^3^/sin(2\q)]^-1/4^
_refine_ls_extinction_method 'SHELXL-2014/7 (Sheldrick 2014'
_refine_ls_goodness_of_fit_ref 1.021
_refine_ls_hydrogen_treatment constr
_refine_ls_matrix_type full
_refine_ls_number_parameters 209
_refine_ls_number_reflns 2672
_refine_ls_number_restraints 0
_refine_ls_restrained_S_all 1.021
_refine_ls_R_factor_all 0.0462
_refine_ls_R_factor_gt 0.0333
_refine_ls_shift/su_max 0.000
_refine_ls_shift/su_mean 0.000
_refine_ls_structure_factor_coef Fsqd
_refine_ls_weighting_details 'w=1/[\s^2^(Fo^2^)+(0.0419P)^2^+0.1214P] where P=(Fo^2^+2Fc^2^)/3'
_refine_ls_weighting_scheme calc
_refine_ls_wR_factor_gt 0.0817
_refine_ls_wR_factor_ref 0.0910
_reflns_Friedel_coverage 0.000
_reflns_number_gt 2106
_reflns_number_total 2672
_reflns_threshold_expression 'I > 2\s(I)'
_cod_data_source_file d1cc05655g2.cif
_cod_data_source_block 24
_cod_database_code 7129429
_shelx_shelxl_version_number 2014/7
_shelx_space_group_comment
; 
The symmetry employed for this shelxl refinement is uniquely defined 
by the following loop, which should always be used as a source of 
symmetry information in preference to the above space-group names. 
They are only intended as comments. 
;
_shelx_estimated_absorpt_t_min 0.980
_shelx_estimated_absorpt_t_max 0.986

loop_
_space_group_symop_operation_xyz
'x, y, z'
'-x, -y, -z'

loop_
_atom_site_label
_atom_site_type_symbol
_atom_site_fract_x
_atom_site_fract_y
_atom_site_fract_z
_atom_site_U_iso_or_equiv
_atom_site_adp_type
_atom_site_occupancy
_atom_site_site_symmetry_order
_atom_site_calc_flag
_atom_site_refinement_flags_posn
_atom_site_refinement_flags_adp
_atom_site_refinement_flags_occupancy
_atom_site_disorder_assembly
_atom_site_disorder_group
C1 C 0.16007(18) 0.91533(15) 0.65114(13) 0.0447(3) Uani 1 1 d . . . . .
H1 H 0.1808 0.9618 0.5715 0.054 Uiso 1 1 calc R U . . .
C2 C 0.2046(2) 0.95997(17) 0.75148(15) 0.0557(4) Uani 1 1 d . . . . .
H2 H 0.2541 1.0368 0.7393 0.067 Uiso 1 1 calc R U . . .
C3 C 0.1757(2) 0.89095(19) 0.86951(15) 0.0631(5) Uani 1 1 d . . . . .
H3 H 0.2066 0.9207 0.9369 0.076 Uiso 1 1 calc R U . . .
C4 C 0.1013(2) 0.77802(19) 0.88776(14) 0.0619(4) Uani 1 1 d . . . . .
H4 H 0.0822 0.7314 0.9676 0.074 Uiso 1 1 calc R U . . .
C5 C 0.0549(2) 0.73354(17) 0.78808(13) 0.0504(4) Uani 1 1 d . . . . .
H5 H 0.0034 0.6578 0.8012 0.061 Uiso 1 1 calc R U . . .
C6 C 0.08470(17) 0.80166(14) 0.66807(12) 0.0381(3) Uani 1 1 d . . . . .
C7 C 0.03887(17) 0.75374(13) 0.56058(12) 0.0367(3) Uani 1 1 d . . . . .
C8 C -0.11837(17) 0.71645(14) 0.55495(12) 0.0399(3) Uani 1 1 d . . . . .
C9 C -0.27475(19) 0.71449(16) 0.63924(15) 0.0510(4) Uani 1 1 d . . . . .
H9 H -0.2922 0.7378 0.7219 0.061 Uiso 1 1 calc R U . . .
C10 C -0.4017(2) 0.67715(17) 0.59643(18) 0.0613(4) Uani 1 1 d . . . . .
H10 H -0.5061 0.6741 0.6514 0.074 Uiso 1 1 calc R U . . .
C11 C -0.3778(2) 0.64367(17) 0.47254(18) 0.0619(5) Uani 1 1 d . . . . .
H11 H -0.4678 0.6206 0.4465 0.074 Uiso 1 1 calc R U . . .
C12 C -0.2254(2) 0.64368(16) 0.38764(15) 0.0524(4) Uani 1 1 d . . . . .
H12 H -0.2094 0.6203 0.3051 0.063 Uiso 1 1 calc R U . . .
C13 C -0.09611(17) 0.68063(14) 0.43170(13) 0.0406(3) Uani 1 1 d . . . . .
C14 C 0.1559(2) 0.66347(15) 0.24939(12) 0.0447(3) Uani 1 1 d . . . . .
C15 C 0.31712(18) 0.71015(15) 0.19870(12) 0.0427(3) Uani 1 1 d . . . . .
C16 C 0.4646(2) 0.61056(17) 0.12954(13) 0.0563(4) Uani 1 1 d . . . . .
H16 H 0.4637 0.5150 0.1214 0.068 Uiso 1 1 calc R U . . .
C17 C 0.6126(2) 0.6519(2) 0.07269(15) 0.0649(5) Uani 1 1 d . . . . .
H17 H 0.7120 0.5839 0.0276 0.078 Uiso 1 1 calc R U . . .
C18 C 0.6127(2) 0.7938(2) 0.08281(15) 0.0614(4) Uani 1 1 d . . . . .
H18 H 0.7117 0.8224 0.0436 0.074 Uiso 1 1 calc R U . . .
C19 C 0.4670(2) 0.89352(18) 0.15073(14) 0.0561(4) Uani 1 1 d . . . . .
H19 H 0.4677 0.9896 0.1570 0.067 Uiso 1 1 calc R U . . .
C20 C 0.31984(19) 0.85255(16) 0.20966(13) 0.0475(4) Uani 1 1 d . . . . .
H20 H 0.2225 0.9202 0.2567 0.057 Uiso 1 1 calc R U . . .
N1 N 0.14803(14) 0.74307(12) 0.45198(10) 0.0393(3) Uani 1 1 d . . . . .
N2 N 0.06782(14) 0.69729(12) 0.37055(10) 0.0409(3) Uani 1 1 d . . . . .
O1 O 0.09861(16) 0.59889(13) 0.18785(9) 0.0631(3) Uani 1 1 d . . . . .

loop_
_atom_site_aniso_label
_atom_site_aniso_U_11
_atom_site_aniso_U_22
_atom_site_aniso_U_33
_atom_site_aniso_U_23
_atom_site_aniso_U_13
_atom_site_aniso_U_12
C1 0.0468(8) 0.0433(8) 0.0431(8) -0.0008(6) -0.0117(6) -0.0121(6)
C2 0.0625(10) 0.0508(9) 0.0609(10) -0.0093(8) -0.0210(8) -0.0194(7)
C3 0.0730(11) 0.0720(11) 0.0488(10) -0.0187(8) -0.0190(8) -0.0190(9)
C4 0.0760(11) 0.0747(11) 0.0336(8) -0.0046(7) -0.0092(7) -0.0229(9)
C5 0.0584(9) 0.0533(9) 0.0396(8) -0.0033(7) -0.0045(7) -0.0206(7)
C6 0.0365(7) 0.0399(7) 0.0342(7) -0.0056(6) -0.0049(5) -0.0074(6)
C7 0.0381(7) 0.0348(7) 0.0347(7) -0.0016(5) -0.0063(5) -0.0090(5)
C8 0.0385(7) 0.0356(7) 0.0431(8) 0.0021(6) -0.0096(6) -0.0094(6)
C9 0.0425(8) 0.0488(8) 0.0555(9) 0.0001(7) -0.0022(7) -0.0122(6)
C10 0.0402(8) 0.0580(10) 0.0820(13) 0.0068(9) -0.0070(8) -0.0181(7)
C11 0.0506(9) 0.0582(10) 0.0861(13) 0.0128(9) -0.0290(9) -0.0265(8)
C12 0.0572(9) 0.0489(8) 0.0596(10) 0.0061(7) -0.0260(7) -0.0224(7)
C13 0.0419(7) 0.0358(7) 0.0453(8) 0.0040(6) -0.0141(6) -0.0129(6)
C14 0.0592(9) 0.0454(8) 0.0329(7) -0.0015(6) -0.0128(6) -0.0193(7)
C15 0.0531(8) 0.0492(8) 0.0266(7) -0.0018(6) -0.0085(6) -0.0173(7)
C16 0.0723(11) 0.0553(9) 0.0399(8) -0.0117(7) -0.0026(7) -0.0203(8)
C17 0.0600(10) 0.0755(12) 0.0491(10) -0.0157(8) 0.0048(8) -0.0138(9)
C18 0.0568(10) 0.0794(12) 0.0499(9) -0.0025(8) -0.0026(7) -0.0295(9)
C19 0.0638(10) 0.0575(9) 0.0517(9) -0.0027(7) -0.0084(8) -0.0272(8)
C20 0.0516(8) 0.0484(8) 0.0410(8) -0.0039(6) -0.0056(6) -0.0155(7)
N1 0.0415(6) 0.0453(6) 0.0338(6) -0.0039(5) -0.0100(5) -0.0155(5)
N2 0.0453(6) 0.0475(7) 0.0343(6) -0.0034(5) -0.0107(5) -0.0185(5)
O1 0.0887(8) 0.0783(8) 0.0411(6) -0.0086(5) -0.0147(5) -0.0472(6)

loop_
_atom_type_symbol
_atom_type_description
_atom_type_scat_dispersion_real
_atom_type_scat_dispersion_imag
_atom_type_scat_source
C C 0.0033 0.0016 'International Tables Vol C Tables 4.2.6.8 and 6.1.1.4'
H H 0.0000 0.0000 'International Tables Vol C Tables 4.2.6.8 and 6.1.1.4'
N N 0.0061 0.0033 'International Tables Vol C Tables 4.2.6.8 and 6.1.1.4'
O O 0.0106 0.0060 'International Tables Vol C Tables 4.2.6.8 and 6.1.1.4'

loop_
_geom_angle_atom_site_label_1
_geom_angle_atom_site_label_2
_geom_angle_atom_site_label_3
_geom_angle
_geom_angle_site_symmetry_1
_geom_angle_site_symmetry_3
_geom_angle_publ_flag
C2 C1 C6 120.60(13) . . ?
C2 C1 H1 119.7 . . ?
C6 C1 H1 119.7 . . ?
C3 C2 C1 120.10(15) . . ?
C3 C2 H2 120.0 . . ?
C1 C2 H2 120.0 . . ?
C4 C3 C2 119.99(14) . . ?
C4 C3 H3 120.0 . . ?
C2 C3 H3 120.0 . . ?
C3 C4 C5 120.32(15) . . ?
C3 C4 H4 119.8 . . ?
C5 C4 H4 119.8 . . ?
C4 C5 C6 120.23(14) . . ?
C4 C5 H5 119.9 . . ?
C6 C5 H5 119.9 . . ?
C1 C6 C5 118.77(12) . . ?
C1 C6 C7 120.35(12) . . ?
C5 C6 C7 120.88(12) . . ?
N1 C7 C8 111.76(11) . . ?
N1 C7 C6 119.74(11) . . ?
C8 C7 C6 128.49(12) . . ?
C13 C8 C9 119.62(13) . . ?
C13 C8 C7 105.21(11) . . ?
C9 C8 C7 135.13(13) . . ?
C10 C9 C8 118.00(15) . . ?
C10 C9 H9 121.0 . . ?
C8 C9 H9 121.0 . . ?
C9 C10 C11 121.42(15) . . ?
C9 C10 H10 119.3 . . ?
C11 C10 H10 119.3 . . ?
C12 C11 C10 122.04(15) . . ?
C12 C11 H11 119.0 . . ?
C10 C11 H11 119.0 . . ?
C11 C12 C13 116.38(15) . . ?
C11 C12 H12 121.8 . . ?
C13 C12 H12 121.8 . . ?
C12 C13 C8 122.53(13) . . ?
C12 C13 N2 131.26(13) . . ?
C8 C13 N2 106.15(11) . . ?
O1 C14 N2 119.56(13) . . ?
O1 C14 C15 122.27(12) . . ?
N2 C14 C15 118.17(11) . . ?
C16 C15 C20 119.11(13) . . ?
C16 C15 C14 118.08(13) . . ?
C20 C15 C14 122.62(12) . . ?
C17 C16 C15 120.56(14) . . ?
C17 C16 H16 119.7 . . ?
C15 C16 H16 119.7 . . ?
C18 C17 C16 119.80(15) . . ?
C18 C17 H17 120.1 . . ?
C16 C17 H17 120.1 . . ?
C17 C18 C19 120.08(15) . . ?
C17 C18 H18 120.0 . . ?
C19 C18 H18 120.0 . . ?
C18 C19 C20 120.60(15) . . ?
C18 C19 H19 119.7 . . ?
C20 C19 H19 119.7 . . ?
C19 C20 C15 119.84(13) . . ?
C19 C20 H20 120.1 . . ?
C15 C20 H20 120.1 . . ?
C7 N1 N2 106.08(10) . . ?
C14 N2 N1 120.95(11) . . ?
C14 N2 C13 128.04(11) . . ?
N1 N2 C13 110.80(10) . . ?

loop_
_geom_bond_atom_site_label_1
_geom_bond_atom_site_label_2
_geom_bond_distance
_geom_bond_site_symmetry_2
_geom_bond_publ_flag
C1 C2 1.381(2) . ?
C1 C6 1.3882(19) . ?
C1 H1 0.9300 . ?
C2 C3 1.376(2) . ?
C2 H2 0.9300 . ?
C3 C4 1.376(2) . ?
C3 H3 0.9300 . ?
C4 C5 1.382(2) . ?
C4 H4 0.9300 . ?
C5 C6 1.3922(19) . ?
C5 H5 0.9300 . ?
C6 C7 1.4717(18) . ?
C7 N1 1.3126(16) . ?
C7 C8 1.4394(18) . ?
C8 C13 1.3943(19) . ?
C8 C9 1.3974(19) . ?
C9 C10 1.371(2) . ?
C9 H9 0.9300 . ?
C10 C11 1.392(2) . ?
C10 H10 0.9300 . ?
C11 C12 1.372(2) . ?
C11 H11 0.9300 . ?
C12 C13 1.3932(19) . ?
C12 H12 0.9300 . ?
C13 N2 1.3970(16) . ?
C14 O1 1.2173(16) . ?
C14 N2 1.3871(17) . ?
C14 C15 1.487(2) . ?
C15 C16 1.385(2) . ?
C15 C20 1.3872(19) . ?
C16 C17 1.379(2) . ?
C16 H16 0.9300 . ?
C17 C18 1.373(2) . ?
C17 H17 0.9300 . ?
C18 C19 1.372(2) . ?
C18 H18 0.9300 . ?
C19 C20 1.377(2) . ?
C19 H19 0.9300 . ?
C20 H20 0.9300 . ?
N1 N2 1.3913(14) . ?

loop_
_geom_torsion_atom_site_label_1
_geom_torsion_atom_site_label_2
_geom_torsion_atom_site_label_3
_geom_torsion_atom_site_label_4
_geom_torsion
_geom_torsion_site_symmetry_1
_geom_torsion_site_symmetry_2
_geom_torsion_site_symmetry_3
_geom_torsion_site_symmetry_4
_geom_torsion_publ_flag
C6 C1 C2 C3 0.5(2) . . . . ?
C1 C2 C3 C4 -0.4(2) . . . . ?
C2 C3 C4 C5 -0.2(2) . . . . ?
C3 C4 C5 C6 0.7(2) . . . . ?
C2 C1 C6 C5 0.0(2) . . . . ?
C2 C1 C6 C7 -179.51(12) . . . . ?
C4 C5 C6 C1 -0.6(2) . . . . ?
C4 C5 C6 C7 178.92(13) . . . . ?
C1 C6 C7 N1 40.02(17) . . . . ?
C5 C6 C7 N1 -139.48(13) . . . . ?
C1 C6 C7 C8 -138.89(14) . . . . ?
C5 C6 C7 C8 41.61(19) . . . . ?
N1 C7 C8 C13 0.26(14) . . . . ?
C6 C7 C8 C13 179.24(12) . . . . ?
N1 C7 C8 C9 -177.35(14) . . . . ?
C6 C7 C8 C9 1.6(2) . . . . ?
C13 C8 C9 C10 -0.1(2) . . . . ?
C7 C8 C9 C10 177.22(14) . . . . ?
C8 C9 C10 C11 -0.7(2) . . . . ?
C9 C10 C11 C12 1.1(2) . . . . ?
C10 C11 C12 C13 -0.6(2) . . . . ?
C11 C12 C13 C8 -0.2(2) . . . . ?
C11 C12 C13 N2 -176.97(13) . . . . ?
C9 C8 C13 C12 0.61(19) . . . . ?
C7 C8 C13 C12 -177.45(12) . . . . ?
C9 C8 C13 N2 178.07(11) . . . . ?
C7 C8 C13 N2 0.00(13) . . . . ?
O1 C14 C15 C16 -42.4(2) . . . . ?
N2 C14 C15 C16 138.54(14) . . . . ?
O1 C14 C15 C20 132.49(15) . . . . ?
N2 C14 C15 C20 -46.61(19) . . . . ?
C20 C15 C16 C17 0.3(2) . . . . ?
C14 C15 C16 C17 175.32(14) . . . . ?
C15 C16 C17 C18 -1.1(2) . . . . ?
C16 C17 C18 C19 0.9(3) . . . . ?
C17 C18 C19 C20 0.2(2) . . . . ?
C18 C19 C20 C15 -1.1(2) . . . . ?
C16 C15 C20 C19 0.8(2) . . . . ?
C14 C15 C20 C19 -173.96(13) . . . . ?
C8 C7 N1 N2 -0.41(14) . . . . ?
C6 C7 N1 N2 -179.49(10) . . . . ?
O1 C14 N2 N1 167.01(12) . . . . ?
C15 C14 N2 N1 -13.86(18) . . . . ?
O1 C14 N2 C13 -7.3(2) . . . . ?
C15 C14 N2 C13 171.82(12) . . . . ?
C7 N1 N2 C14 -174.80(11) . . . . ?
C7 N1 N2 C13 0.41(13) . . . . ?
C12 C13 N2 C14 -8.3(2) . . . . ?
C8 C13 N2 C14 174.54(12) . . . . ?
C12 C13 N2 N1 176.90(13) . . . . ?
C8 C13 N2 N1 -0.25(14) . . . . ?
